data_4086325
loop_
_publ_author_name
'Li, Bao'
'Zhang, Tianle'

_publ_section_title
;
 A Luminescent 3D Organometallic Network Based on Silver Clusters and
 Star-like Tris(4-ethynylphenyl)amine
;
_journal_issue 20
_journal_name_full Organometallics
_journal_page_first 4796
_journal_paper_doi 10.1021/acs.organomet.5b00761
_journal_volume 34
_journal_year 2015
_chemical_formula_sum 'C144 H100 Ag47 N35 O101'
_chemical_formula_weight 9006.48
_chemical_name_systematic
; 
 ? 
;
_space_group_IT_number 167
_symmetry_cell_setting trigonal
_symmetry_space_group_name_Hall '-R 3 2"c'
_symmetry_space_group_name_H-M 'R -3 c :H'
_atom_sites_solution_hydrogens geom
_atom_sites_solution_primary direct
_atom_sites_solution_secondary difmap
_audit_creation_method SHELXL-97
_cell_angle_alpha 90.00
_cell_angle_beta 90.00
_cell_angle_gamma 120.00
_cell_formula_units_Z 6
_cell_length_a 18.0608(5)
_cell_length_b 18.0608(5)
_cell_length_c 104.861(5)
_cell_measurement_reflns_used 6881
_cell_measurement_temperature 123(2)
_cell_measurement_theta_max 22.65
_cell_measurement_theta_min 2.54
_cell_volume 29622.3(18)
_computing_structure_refinement 'SHELXL-97 (Sheldrick, 1997)'
_computing_structure_solution 'SHELXS-97 (Sheldrick, 1990)'
_diffrn_ambient_temperature 123(2)
_diffrn_measured_fraction_theta_full 0.955
_diffrn_measured_fraction_theta_max 0.955
_diffrn_measurement_device_type 'PHOTON100 CMOS detector'
_diffrn_measurement_method 'omega scan'
_diffrn_radiation_monochromator 'TRIUMPH curved crystal monochromator'
_diffrn_radiation_source 'fine-focus sealed tube'
_diffrn_radiation_type MoK\a
_diffrn_radiation_wavelength 0.71073
_diffrn_reflns_av_R_equivalents 0.1783
_diffrn_reflns_av_sigmaI/netI 0.1073
_diffrn_reflns_limit_h_max 17
_diffrn_reflns_limit_h_min -21
_diffrn_reflns_limit_k_max 21
_diffrn_reflns_limit_k_min -13
_diffrn_reflns_limit_l_max 113
_diffrn_reflns_limit_l_min -122
_diffrn_reflns_number 26632
_diffrn_reflns_theta_full 25.05
_diffrn_reflns_theta_max 25.05
_diffrn_reflns_theta_min 2.26
_exptl_absorpt_coefficient_mu 4.647
_exptl_absorpt_correction_T_max 0.7452
_exptl_absorpt_correction_T_min 0.5468
_exptl_absorpt_correction_type multi-scan
_exptl_absorpt_process_details 'SADABS(Bruker, 2013)'
_exptl_crystal_colour deep-red
_exptl_crystal_density_diffrn 3.029
_exptl_crystal_density_method 'not measured'
_exptl_crystal_description block
_exptl_crystal_F_000 25356
_exptl_crystal_size_max 0.20
_exptl_crystal_size_mid 0.11
_exptl_crystal_size_min 0.05
_refine_diff_density_max 1.501
_refine_diff_density_min -1.991
_refine_diff_density_rms 0.234
_refine_ls_extinction_method none
_refine_ls_goodness_of_fit_ref 1.039
_refine_ls_hydrogen_treatment constr
_refine_ls_matrix_type full
_refine_ls_number_parameters 516
_refine_ls_number_reflns 5592
_refine_ls_number_restraints 147
_refine_ls_restrained_S_all 1.042
_refine_ls_R_factor_all 0.1415
_refine_ls_R_factor_gt 0.0902
_refine_ls_shift/su_max 0.000
_refine_ls_shift/su_mean 0.000
_refine_ls_structure_factor_coef Fsqd
_refine_ls_weighting_details 'calc w=1/[\s^2^(Fo^2^)+(0.1097P)^2^+884.3140P] where P=(Fo^2^+2Fc^2^)/3'
_refine_ls_weighting_scheme calc
_refine_ls_wR_factor_gt 0.2178
_refine_ls_wR_factor_ref 0.2434
_reflns_number_gt 3295
_reflns_number_total 5592
_reflns_threshold_expression >2sigma(I)
_cod_data_source_file om5b00761_si_002.cif
_cod_data_source_block 2
_cod_depositor_comments
;
The following automatic conversions were performed:

'_symmetry_cell_setting' value 'Trigonal' changed to 'trigonal'
according to the built-in table from CIF Core dictionary named
'cif_core.dic' version 2.4.1 from 2010-06-29.

Automatic conversion script
Id: cif_fix_values 4093 2015-10-18 17:28:56Z antanas 
;
_cod_original_cell_volume 29622.4(19)
_cod_original_sg_symbol_H-M R-3c
_cod_database_code 4086325

loop_
_symmetry_equiv_pos_as_xyz
'x, y, z'
'-y, x-y, z'
'-x+y, -x, z'
'y, x, -z+1/2'
'x-y, -y, -z+1/2'
'-x, -x+y, -z+1/2'
'x+2/3, y+1/3, z+1/3'
'-y+2/3, x-y+1/3, z+1/3'
'-x+y+2/3, -x+1/3, z+1/3'
'y+2/3, x+1/3, -z+5/6'
'x-y+2/3, -y+1/3, -z+5/6'
'-x+2/3, -x+y+1/3, -z+5/6'
'x+1/3, y+2/3, z+2/3'
'-y+1/3, x-y+2/3, z+2/3'
'-x+y+1/3, -x+2/3, z+2/3'
'y+1/3, x+2/3, -z+7/6'
'x-y+1/3, -y+2/3, -z+7/6'
'-x+1/3, -x+y+2/3, -z+7/6'
'-x, -y, -z'
'y, -x+y, -z'
'x-y, x, -z'
'-y, -x, z-1/2'
'-x+y, y, z-1/2'
'x, x-y, z-1/2'
'-x+2/3, -y+1/3, -z+1/3'
'y+2/3, -x+y+1/3, -z+1/3'
'x-y+2/3, x+1/3, -z+1/3'
'-y+2/3, -x+1/3, z-1/6'
'-x+y+2/3, y+1/3, z-1/6'
'x+2/3, x-y+1/3, z-1/6'
'-x+1/3, -y+2/3, -z+2/3'
'y+1/3, -x+y+2/3, -z+2/3'
'x-y+1/3, x+2/3, -z+2/3'
'-y+1/3, -x+2/3, z+1/6'
'-x+y+1/3, y+2/3, z+1/6'
'x+1/3, x-y+2/3, z+1/6'

loop_
_atom_site_label
_atom_site_type_symbol
_atom_site_fract_x
_atom_site_fract_y
_atom_site_fract_z
_atom_site_U_iso_or_equiv
_atom_site_adp_type
_atom_site_occupancy
_atom_site_symmetry_multiplicity
_atom_site_calc_flag
_atom_site_refinement_flags
_atom_site_disorder_assembly
_atom_site_disorder_group
Ag1 Ag 1.53936(11) 0.3333 0.0833 0.0478(5) Uani 1 2 d S . .
Ag2 Ag 1.6667 0.3333 0.066395(19) 0.0407(6) Uani 1 3 d S . .
Ag3 Ag 1.40675(15) 0.22406(17) 0.06059(2) 0.0826(7) Uani 0.90 1 d PU . .
Ag4 Ag 1.5009(2) 0.44688(19) 0.067838(19) 0.0868(8) Uani 0.90 1 d P . .
Ag5 Ag 1.21011(16) 0.27049(17) 0.05055(2) 0.0955(8) Uani 1 1 d U . .
Ag6 Ag 1.1655(2) 0.4077(2) 0.06093(2) 0.0830(8) Uani 0.90 1 d P . .
Ag7 Ag 1.03999(14) 0.22405(15) 0.060563(16) 0.0879(7) Uani 1 1 d . . .
Ag8 Ag 1.0512(2) 0.18050(15) 0.034792(19) 0.1221(11) Uani 1 1 d U . .
Ag9 Ag 0.93951(9) 0.04748(9) 0.013693(14) 0.0482(4) Uani 1 1 d . . .
Ag4A Ag 1.4373(13) 0.3613(18) 0.06630(15) 0.069(6) Uani 0.10 1 d P . .
C1 C 0.5355(9) -0.1196(10) 0.00264(13) 0.027(3) Uani 1 1 d . . .
C2 C 0.5832(9) -0.1428(10) -0.00557(14) 0.030(4) Uani 1 1 d U . .
H2 H 0.5590 -0.1684 -0.0133 0.036 Uiso 1 1 calc R . .
C3 C 0.6614(9) -0.1298(8) -0.00272(15) 0.027(3) Uani 1 1 d . . .
H3 H 0.6901 -0.1453 -0.0085 0.032 Uiso 1 1 calc R . .
C4 C 0.7001(9) -0.0932(9) 0.00896(15) 0.033(4) Uani 1 1 d . . .
C5 C 0.6544(10) -0.0708(9) 0.01748(14) 0.029(3) Uani 1 1 d . . .
H5 H 0.6778 -0.0489 0.0254 0.035 Uiso 1 1 calc R . .
C6 C 0.5761(9) -0.0802(9) 0.01442(13) 0.027(3) Uani 1 1 d . . .
H6 H 0.5495 -0.0609 0.0200 0.033 Uiso 1 1 calc R . .
C7 C 0.7801(9) -0.0874(11) 0.01143(13) 0.034(4) Uani 1 1 d D . .
C8 C 0.8435(9) -0.0925(11) 0.01343(14) 0.033(4) Uani 1 1 d D . .
C9 C 0.3954(9) -0.1379(11) 0.00905(14) 0.036(4) Uani 1 1 d . . .
C10 C 0.3504(10) -0.0962(10) 0.00739(14) 0.030(4) Uani 1 1 d U . .
H10 H 0.3540 -0.0699 -0.0004 0.036 Uiso 1 1 calc R . .
C11 C 0.3009(9) -0.0919(9) 0.01664(13) 0.027(3) Uani 1 1 d . . .
H11 H 0.2752 -0.0588 0.0154 0.033 Uiso 1 1 calc R . .
C12 C 0.2878(10) -0.1373(11) 0.02820(14) 0.033(4) Uani 1 1 d . . .
C13 C 0.3355(12) -0.1763(12) 0.02992(16) 0.046(5) Uani 1 1 d . . .
H13 H 0.3335 -0.2008 0.0378 0.055 Uiso 1 1 calc R . .
C14 C 0.3860(11) -0.1810(12) 0.02058(14) 0.041(4) Uani 1 1 d . . .
H14 H 0.4136 -0.2122 0.0219 0.049 Uiso 1 1 calc R . .
C15 C 0.2392(12) -0.1272(13) 0.03797(18) 0.054(5) Uani 1 1 d D . .
C16 C 0.1925(12) -0.1123(14) 0.04475(16) 0.057(6) Uani 1 1 d D . .
C17 C 0.4294(10) -0.1446(11) -0.01339(13) 0.037(4) Uani 1 1 d . . .
C18 C 0.3485(10) -0.2086(10) -0.01676(15) 0.032(4) Uani 1 1 d . . .
H18 H 0.3105 -0.2427 -0.0105 0.039 Uiso 1 1 calc R . .
C19 C 0.3233(11) -0.2228(12) -0.02953(13) 0.038(4) Uani 1 1 d . . .
H19 H 0.2694 -0.2671 -0.0318 0.045 Uiso 1 1 calc R . .
C20 C 0.4835(10) -0.0880(10) -0.02299(13) 0.032(4) Uani 1 1 d U . .
H20 H 0.5360 -0.0414 -0.0207 0.038 Uiso 1 1 calc R . .
C21 C 0.4599(12) -0.1008(11) -0.03535(14) 0.040(4) Uani 1 1 d . . .
H21 H 0.4968 -0.0641 -0.0415 0.048 Uiso 1 1 calc R . .
C22 C 0.3801(11) -0.1693(10) -0.03889(16) 0.038(4) Uani 1 1 d . . .
C23 C 0.3572(12) -0.1824(11) -0.05238(14) 0.040(4) Uani 1 1 d D . .
C24 C 0.3396(10) -0.1995(11) -0.06344(13) 0.038(4) Uani 1 1 d DU . .
N1 N 0.4543(7) -0.1357(8) -0.00069(11) 0.027(3) Uani 1 1 d . . .
N2 N 1.3760(18) 0.461(2) 0.0507(2) 0.093(6) Uani 1 1 d . . .
N3 N 1.277(2) 0.156(2) 0.0379(3) 0.125(7) Uani 1 1 d U . .
O1 O 1.4503(12) 0.5214(14) 0.05420(15) 0.091(5) Uani 1 1 d . . .
O2 O 1.3558(12) 0.3834(16) 0.04998(19) 0.097(6) Uani 1 1 d . . .
O3 O 1.3258(14) 0.4837(16) 0.0463(2) 0.116(6) Uani 1 1 d . . .
O4 O 1.343(2) 0.138(2) 0.0369(3) 0.090(10) Uani 0.60 1 d PU . .
O5 O 1.2907(14) 0.2051(15) 0.0480(2) 0.119(9) Uani 1 1 d . . .
O6 O 1.2318(13) 0.1631(17) 0.0295(2) 0.120(5) Uani 1 1 d . . .
O11 O 1.2507(17) 0.3990(13) 0.0773(2) 0.116(6) Uani 0.50 1 d PD . .
N6 N 1.2047(15) 0.3333 0.0833 0.093(6) Uani 1 2 d SDU . .
O13 O 1.241(3) 0.3265(17) 0.0926(3) 0.193(12) Uani 0.50 1 d PDU . .
O1W O 0.9739(16) 0.1132(15) 0.07441(18) 0.127(8) Uani 1 1 d U . .
O14 O 1.400(3) 0.398(2) 0.0915(4) 0.157(17) Uani 0.60 1 d PDU . .
O3W O 0.3333 0.6667 0.0536(5) 0.155(14) Uani 1 3 d SU . .
O2W O 1.2023(15) 0.5498(15) 0.0649(2) 0.123(8) Uani 1 1 d . . .
O7 O 0.9252(13) 0.2535(15) 0.06580(18) 0.115(7) Uani 1 1 d D . .
O8 O 1.015(2) 0.387(2) 0.0694(3) 0.161(7) Uani 1 1 d DU . .
N4 N 0.9476(17) 0.3313(18) 0.06750(13) 0.090(7) Uani 1 1 d DU . .
N5 N 1.0000 0.0000 0.0439(3) 0.088(12) Uani 1 3 d S . .
O10 O 0.9542(12) 0.0359(13) 0.04395(14) 0.082(5) Uani 1 1 d . . .
O9 O 0.890(2) 0.343(2) 0.0669(3) 0.193(12) Uani 1 1 d DU . .
N7 N 1.3821(13) 0.4512(13) 0.08898(18) 0.125(7) Uani 1 1 d D . .
O16 O 1.3266(11) 0.4562(14) 0.09439(18) 0.120(5) Uani 1 1 d D . .
O15 O 1.4215(17) 0.5001(17) 0.0808(2) 0.161(7) Uani 1 1 d DU . .
O12 O 1.132(2) 0.273(2) 0.0824(5) 0.115(7) Uani 0.30 1 d PD . .
Ag6A Ag 1.137(3) 0.4344(19) 0.0611(3) 0.101(10) Uani 0.10 1 d P . .
Ag3A Ag 1.3959(14) 0.276(2) 0.06297(17) 0.087(8) Uani 0.10 1 d P . .
O4A O 1.290(2) 0.099(2) 0.0358(3) 0.045(8) Uani 0.40 1 d PU . .
O12A O 1.144(3) 0.3333 0.0833 0.057(12) Uani 0.40 2 d SPU . .
O14A O 1.455(2) 0.454(2) 0.0858(3) 0.045(7) Uani 0.40 1 d PU . .

loop_
_atom_site_aniso_label
_atom_site_aniso_U_11
_atom_site_aniso_U_22
_atom_site_aniso_U_33
_atom_site_aniso_U_23
_atom_site_aniso_U_13
_atom_site_aniso_U_12
Ag1 0.0555(9) 0.0754(15) 0.0192(9) 0.0124(9) 0.0062(4) 0.0377(7)
Ag2 0.0491(9) 0.0491(9) 0.0238(11) 0.000 0.000 0.0245(4)
Ag3 0.0629(14) 0.0835(16) 0.0751(15) 0.0085(13) -0.0126(12) 0.0169(12)
Ag4 0.143(2) 0.110(2) 0.0484(11) 0.0227(12) 0.0256(13) 0.094(2)
Ag5 0.1142(17) 0.145(2) 0.0739(13) 0.0457(13) 0.0339(12) 0.0999(17)
Ag6 0.110(2) 0.099(2) 0.0383(12) -0.0110(13) -0.0122(12) 0.0507(17)
Ag7 0.0939(15) 0.1146(17) 0.0409(10) 0.0183(10) 0.0270(9) 0.0414(13)
Ag8 0.206(3) 0.0807(15) 0.0529(12) 0.0012(10) 0.0496(15) 0.0512(18)
Ag9 0.0353(8) 0.0346(7) 0.0727(10) 0.0044(7) -0.0055(7) 0.0160(6)
Ag4A 0.073(12) 0.15(2) 0.031(8) 0.036(11) 0.031(8) 0.090(15)
C1 0.025(8) 0.038(9) 0.018(8) -0.001(6) -0.001(6) 0.016(7)
C2 0.027(8) 0.036(8) 0.017(7) -0.004(6) 0.006(6) 0.008(7)
C3 0.024(8) 0.013(7) 0.035(9) -0.001(6) 0.001(7) 0.002(6)
C4 0.021(8) 0.021(8) 0.040(9) 0.009(7) -0.006(7) -0.002(6)
C5 0.036(9) 0.023(8) 0.022(8) -0.001(6) 0.001(7) 0.011(7)
C6 0.027(8) 0.027(8) 0.023(8) 0.001(6) 0.000(6) 0.010(7)
C7 0.034(9) 0.046(10) 0.016(7) 0.003(7) -0.008(7) 0.015(8)
C8 0.027(9) 0.047(10) 0.027(8) 0.007(7) 0.008(7) 0.021(8)
C9 0.013(7) 0.049(10) 0.027(9) 0.007(7) 0.000(6) 0.001(7)
C10 0.034(7) 0.040(7) 0.013(6) -0.006(5) -0.008(5) 0.017(6)
C11 0.030(8) 0.026(8) 0.021(8) -0.007(6) -0.007(6) 0.010(7)
C12 0.028(8) 0.043(10) 0.020(8) -0.011(7) -0.004(6) 0.011(8)
C13 0.058(12) 0.051(11) 0.022(9) 0.009(8) 0.001(8) 0.022(10)
C14 0.052(11) 0.055(11) 0.015(8) 0.015(7) -0.001(7) 0.027(9)
C15 0.049(12) 0.053(12) 0.049(12) 0.011(9) -0.002(10) 0.017(10)
C16 0.042(11) 0.088(16) 0.020(9) 0.002(9) -0.002(8) 0.018(11)
C17 0.032(9) 0.045(10) 0.013(7) 0.011(7) 0.004(7) 0.004(8)
C18 0.032(9) 0.031(9) 0.031(9) -0.003(7) -0.010(7) 0.014(7)
C19 0.042(10) 0.063(11) 0.012(8) -0.009(7) -0.005(7) 0.029(9)
C20 0.039(7) 0.026(7) 0.019(6) 0.006(5) -0.015(5) 0.008(5)
C21 0.054(11) 0.043(10) 0.018(8) 0.018(7) 0.001(8) 0.021(9)
C22 0.044(10) 0.034(9) 0.041(10) 0.009(8) 0.004(8) 0.022(9)
C23 0.061(11) 0.039(10) 0.034(10) 0.010(8) -0.009(8) 0.035(9)
C24 0.041(9) 0.051(9) 0.014(8) 0.003(7) -0.012(6) 0.017(8)
N1 0.027(7) 0.030(7) 0.025(7) -0.003(5) -0.010(5) 0.014(6)
N2 0.084(13) 0.150(16) 0.059(10) 0.009(10) 0.011(10) 0.068(13)
N3 0.148(15) 0.119(13) 0.124(13) 0.030(11) 0.054(12) 0.079(12)
O1 0.080(13) 0.128(16) 0.060(9) 0.010(10) 0.019(9) 0.048(12)
O2 0.069(11) 0.131(18) 0.110(15) 0.023(13) 0.011(10) 0.066(12)
O3 0.119(15) 0.147(18) 0.131(16) -0.006(13) -0.024(12) 0.103(15)
O4 0.080(16) 0.099(17) 0.082(16) 0.013(13) 0.008(13) 0.037(13)
O5 0.138(17) 0.150(18) 0.140(17) -0.087(15) -0.102(15) 0.124(16)
O6 0.078(9) 0.182(17) 0.103(11) -0.010(10) -0.012(8) 0.068(11)
O11 0.119(15) 0.147(18) 0.131(16) -0.006(13) -0.024(12) 0.103(15)
N6 0.084(13) 0.150(16) 0.059(10) 0.009(10) 0.011(10) 0.068(13)
O13 0.191(14) 0.193(14) 0.204(15) 0.007(9) -0.010(9) 0.103(10)
O1W 0.143(15) 0.122(13) 0.072(10) 0.045(10) 0.007(10) 0.034(11)
O14 0.16(2) 0.16(2) 0.17(2) -0.002(18) 0.001(18) 0.092(18)
O3W 0.154(15) 0.154(15) 0.16(2) 0.000 0.000 0.077(8)
O2W 0.122(18) 0.111(17) 0.101(15) -0.013(13) 0.016(13) 0.033(14)
O7 0.104(15) 0.135(19) 0.075(12) -0.025(12) -0.031(11) 0.037(14)
O8 0.164(13) 0.163(13) 0.151(12) 0.013(10) 0.021(10) 0.076(10)
N4 0.089(10) 0.095(10) 0.101(11) -0.002(8) -0.018(8) 0.057(8)
N5 0.11(2) 0.11(2) 0.039(19) 0.000 0.000 0.056(10)
O10 0.090(12) 0.124(15) 0.060(10) 0.009(10) 0.016(9) 0.076(12)
O9 0.191(14) 0.193(14) 0.204(15) 0.007(9) -0.010(9) 0.103(10)
N7 0.148(15) 0.119(13) 0.124(13) 0.030(11) 0.054(12) 0.079(12)
O16 0.078(9) 0.182(17) 0.103(11) -0.010(10) -0.012(8) 0.068(11)
O15 0.164(13) 0.163(13) 0.151(12) 0.013(10) 0.021(10) 0.076(10)
O12 0.104(15) 0.135(19) 0.075(12) -0.025(12) -0.031(11) 0.037(14)
Ag6A 0.15(3) 0.079(17) 0.076(16) -0.024(12) -0.006(16) 0.059(17)
Ag3A 0.080(14) 0.16(3) 0.036(10) -0.051(13) -0.012(9) 0.075(17)
O4A 0.058(16) 0.033(14) 0.056(15) 0.008(12) -0.024(13) 0.032(12)
O12A 0.050(16) 0.072(19) 0.055(19) 0.010(15) 0.005(8) 0.036(9)
O14A 0.064(16) 0.060(15) 0.025(13) -0.002(11) -0.013(11) 0.041(13)

loop_
_atom_type_symbol
_atom_type_description
_atom_type_scat_dispersion_real
_atom_type_scat_dispersion_imag
_atom_type_scat_source
C C 0.0033 0.0016 'International Tables Vol C Tables 4.2.6.8 and 6.1.1.4'
H H 0.0000 0.0000 'International Tables Vol C Tables 4.2.6.8 and 6.1.1.4'
N N 0.0061 0.0033 'International Tables Vol C Tables 4.2.6.8 and 6.1.1.4'
O O 0.0106 0.0060 'International Tables Vol C Tables 4.2.6.8 and 6.1.1.4'
Ag Ag -0.8971 1.1015 'International Tables Vol C Tables 4.2.6.8 and 6.1.1.4'

loop_
_geom_angle_atom_site_label_1
_geom_angle_atom_site_label_2
_geom_angle_atom_site_label_3
_geom_angle
_geom_angle_site_symmetry_1
_geom_angle_site_symmetry_3
C24 Ag1 C24 176.7(10) 21_655 34_655
C24 Ag1 Ag4A 128.7(6) 21_655 17_554
C24 Ag1 Ag4A 48.0(6) 34_655 17_554
C24 Ag1 Ag4A 48.0(6) 21_655 .
C24 Ag1 Ag4A 128.7(6) 34_655 .
Ag4A Ag1 Ag4A 82.5(5) 17_554 .
C24 Ag1 Ag2 129.3(5) 21_655 16_634
C24 Ag1 Ag2 54.0(5) 34_655 16_634
Ag4A Ag1 Ag2 101.7(3) 17_554 16_634
Ag4A Ag1 Ag2 170.6(5) . 16_634
C24 Ag1 Ag2 54.0(5) 21_655 .
C24 Ag1 Ag2 129.3(5) 34_655 .
Ag4A Ag1 Ag2 170.6(5) 17_554 .
Ag4A Ag1 Ag2 101.7(3) . .
Ag2 Ag1 Ag2 75.37(8) 16_634 .
C24 Ag1 Ag4 124.0(5) 21_655 17_554
C24 Ag1 Ag4 53.6(5) 34_655 17_554
Ag4A Ag1 Ag4 28.0(6) 17_554 17_554
Ag4A Ag1 Ag4 90.5(4) . 17_554
Ag2 Ag1 Ag4 97.15(5) 16_634 17_554
Ag2 Ag1 Ag4 142.73(7) . 17_554
C24 Ag1 Ag4 53.6(5) 21_655 .
C24 Ag1 Ag4 124.0(5) 34_655 .
Ag4A Ag1 Ag4 90.5(4) 17_554 .
Ag4A Ag1 Ag4 28.0(6) . .
Ag2 Ag1 Ag4 142.73(7) 16_634 .
Ag2 Ag1 Ag4 97.14(5) . .
Ag4 Ag1 Ag4 108.91(13) 17_554 .
C24 Ag1 Ag3A 130.8(6) 21_655 17_554
C24 Ag1 Ag3A 46.2(6) 34_655 17_554
Ag4A Ag1 Ag3A 26.2(8) 17_554 17_554
Ag4A Ag1 Ag3A 83.8(5) . 17_554
Ag2 Ag1 Ag3A 96.3(3) 16_634 17_554
Ag2 Ag1 Ag3A 161.6(6) . 17_554
Ag4 Ag1 Ag3A 53.6(7) 17_554 17_554
Ag4 Ag1 Ag3A 79.5(5) . 17_554
C24 Ag1 Ag3A 46.2(6) 21_655 .
C24 Ag1 Ag3A 130.8(6) 34_655 .
Ag4A Ag1 Ag3A 83.8(5) 17_554 .
Ag4A Ag1 Ag3A 26.2(8) . .
Ag2 Ag1 Ag3A 161.6(6) 16_634 .
Ag2 Ag1 Ag3A 96.3(3) . .
Ag4 Ag1 Ag3A 79.5(5) 17_554 .
Ag4 Ag1 Ag3A 53.6(7) . .
Ag3A Ag1 Ag3A 96.1(7) 17_554 .
C24 Ag1 Ag3 44.0(5) 21_655 .
C24 Ag1 Ag3 134.0(5) 34_655 .
Ag4A Ag1 Ag3 93.5(4) 17_554 .
Ag4A Ag1 Ag3 44.6(6) . .
Ag2 Ag1 Ag3 142.22(7) 16_634 .
Ag2 Ag1 Ag3 83.94(6) . .
Ag4 Ag1 Ag3 80.54(7) 17_554 .
Ag4 Ag1 Ag3 70.20(8) . .
Ag3A Ag1 Ag3 111.4(5) 17_554 .
Ag3A Ag1 Ag3 19.5(6) . .
C24 Ag1 Ag3 134.0(5) 21_655 17_554
C24 Ag1 Ag3 44.0(5) 34_655 17_554
Ag4A Ag1 Ag3 44.6(6) 17_554 17_554
Ag4A Ag1 Ag3 93.5(4) . 17_554
Ag2 Ag1 Ag3 83.94(6) 16_634 17_554
Ag2 Ag1 Ag3 142.22(7) . 17_554
Ag4 Ag1 Ag3 70.20(8) 17_554 17_554
Ag4 Ag1 Ag3 80.55(7) . 17_554
Ag3A Ag1 Ag3 19.5(6) 17_554 17_554
Ag3A Ag1 Ag3 111.4(5) . 17_554
Ag3 Ag1 Ag3 128.73(14) . 17_554
C24 Ag2 C24 118.34(14) 20_765 21_655
C24 Ag2 C24 118.34(14) 20_765 19_755
C24 Ag2 C24 118.34(14) 21_655 19_755
C24 Ag2 Ag1 45.2(3) 20_765 3_875
C24 Ag2 Ag1 116.3(4) 21_655 3_875
C24 Ag2 Ag1 120.0(3) 19_755 3_875
C24 Ag2 Ag1 116.3(4) 20_765 2_745
C24 Ag2 Ag1 120.0(3) 21_655 2_745
C24 Ag2 Ag1 45.2(3) 19_755 2_745
Ag1 Ag2 Ag1 86.53(6) 3_875 2_745
C24 Ag2 Ag1 120.0(3) 20_765 .
C24 Ag2 Ag1 45.2(3) 21_655 .
C24 Ag2 Ag1 116.3(4) 19_755 .
Ag1 Ag2 Ag1 86.53(6) 3_875 .
Ag1 Ag2 Ag1 86.53(6) 2_745 .
Ag3A Ag3 C24 74.7(13) . 21_655
Ag3A Ag3 Ag4A 20.9(12) . .
C24 Ag3 Ag4A 53.8(6) 21_655 .
Ag3A Ag3 O5 73.7(11) . .
C24 Ag3 O5 131.3(7) 21_655 .
Ag4A Ag3 O5 91.1(6) . .
Ag3A Ag3 O14 36.5(16) . 17_554
C24 Ag3 O14 96.1(8) 21_655 17_554
Ag4A Ag3 O14 50.1(8) . 17_554
O5 Ag3 O14 79.2(10) . 17_554
Ag3A Ag3 O7 131.6(15) . 3_765
C24 Ag3 O7 139.5(7) 21_655 3_765
Ag4A Ag3 O7 145.9(6) . 3_765
O5 Ag3 O7 88.9(8) . 3_765
O14 Ag3 O7 96.7(9) 17_554 3_765
Ag3A Ag3 O14A 63.5(16) . 17_554
C24 Ag3 O14A 103.7(8) 21_655 17_554
Ag4A Ag3 O14A 72.6(9) . 17_554
O5 Ag3 O14A 94.2(10) . 17_554
O14 Ag3 O14A 28.0(10) 17_554 17_554
O7 Ag3 O14A 73.5(9) 3_765 17_554
Ag3A Ag3 C23 75.6(14) . 21_655
C24 Ag3 C23 28.1(4) 21_655 21_655
Ag4A Ag3 C23 58.2(5) . 21_655
O5 Ag3 C23 107.3(8) . 21_655
O14 Ag3 C23 108.2(8) 17_554 21_655
O7 Ag3 C23 152.2(7) 3_765 21_655
O14A Ag3 C23 125.7(9) 17_554 21_655
Ag3A Ag3 Ag1 72.7(10) . .
C24 Ag3 Ag1 39.6(3) 21_655 .
Ag4A Ag3 Ag1 57.0(4) . .
O5 Ag3 Ag1 146.2(4) . .
O14 Ag3 Ag1 71.7(8) 17_554 .
O7 Ag3 Ag1 110.9(5) 3_765 .
O14A Ag3 Ag1 67.4(7) 17_554 .
C23 Ag3 Ag1 67.4(4) 21_655 .
Ag4A Ag4 O14A 92.4(11) . .
Ag4A Ag4 C24 59.7(7) . 21_655
O14A Ag4 C24 120.4(9) . 21_655
Ag4A Ag4 O1 102.4(8) . .
O14A Ag4 O1 103.1(9) . .
C24 Ag4 O1 132.2(5) 21_655 .
Ag4A Ag4 O9 144.1(10) . 2_755
O14A Ag4 O9 109.2(12) . 2_755
C24 Ag4 O9 84.4(9) 21_655 2_755
O1 Ag4 O9 100.2(10) . 2_755
Ag4A Ag4 O15 100.1(9) . .
O14A Ag4 O15 33.0(9) . .
C24 Ag4 O15 150.2(6) 21_655 .
O1 Ag4 O15 70.1(7) . .
O9 Ag4 O15 113.7(11) 2_755 .
Ag4A Ag4 C23 64.6(7) . 21_655
O14A Ag4 C23 146.4(9) . 21_655
C24 Ag4 C23 27.2(4) 21_655 21_655
O1 Ag4 C23 105.6(5) . 21_655
O9 Ag4 C23 82.6(9) 2_755 21_655
O15 Ag4 C23 163.4(8) . 21_655
Ag4A Ag4 Ag3A 9.0(7) . .
O14A Ag4 Ag3A 99.6(10) . .
C24 Ag4 Ag3A 51.3(6) 21_655 .
O1 Ag4 Ag3A 105.7(7) . .
O9 Ag4 Ag3A 135.4(9) 2_755 .
O15 Ag4 Ag3A 109.1(7) . .
C23 Ag4 Ag3A 55.8(5) 21_655 .
Ag4A Ag4 Ag1 69.2(6) . .
O14A Ag4 Ag1 77.6(8) . .
C24 Ag4 Ag1 44.4(3) 21_655 .
O1 Ag4 Ag1 171.6(5) . .
O9 Ag4 Ag1 87.3(8) 2_755 .
O15 Ag4 Ag1 110.3(6) . .
C23 Ag4 Ag1 71.6(3) 21_655 .
Ag3A Ag4 Ag1 66.0(5) . .
C16 Ag5 O5 154.6(6) 2_655 .
C16 Ag5 O2 116.3(7) 2_655 .
O5 Ag5 O2 74.1(8) . .
C16 Ag5 O16 119.8(6) 2_655 17_554
O5 Ag5 O16 77.6(7) . 17_554
O2 Ag5 O16 100.7(7) . 17_554
C16 Ag5 Ag7 46.9(5) 2_655 .
O5 Ag5 Ag7 137.1(7) . .
O2 Ag5 Ag7 142.9(5) . .
O16 Ag5 Ag7 74.7(4) 17_554 .
C16 Ag5 Ag8 47.3(5) 2_655 .
O5 Ag5 Ag8 109.8(4) . .
O2 Ag5 Ag8 142.9(5) . .
O16 Ag5 Ag8 116.3(5) 17_554 .
Ag7 Ag5 Ag8 57.38(7) . .
C16 Ag5 Ag6 47.7(5) 2_655 .
O5 Ag5 Ag6 156.4(4) . .
O2 Ag5 Ag6 86.7(5) . .
O16 Ag5 Ag6 93.0(4) 17_554 .
Ag7 Ag5 Ag6 57.40(9) . .
Ag8 Ag5 Ag6 93.71(9) . .
Ag6A Ag6 C16 110(2) . 2_655
Ag6A Ag6 O2W 46(2) . .
C16 Ag6 O2W 141.1(7) 2_655 .
Ag6A Ag6 O11 128(2) . .
C16 Ag6 O11 119.8(9) 2_655 .
O2W Ag6 O11 96.1(9) . .
Ag6A Ag6 C15 92(2) . 2_655
C16 Ag6 C15 29.1(4) 2_655 2_655
O2W Ag6 C15 112.4(7) . 2_655
O11 Ag6 C15 140.2(10) . 2_655
Ag6A Ag6 O12 103(2) . 17_554
C16 Ag6 O12 130.2(8) 2_655 17_554
O2W Ag6 O12 88.4(9) . 17_554
O11 Ag6 O12 29.4(13) . 17_554
C15 Ag6 O12 159.2(8) 2_655 17_554
Ag6A Ag6 Ag7 107(2) . .
C16 Ag6 Ag7 46.7(5) 2_655 .
O2W Ag6 Ag7 151.0(6) . .
O11 Ag6 Ag7 95.5(4) . .
C15 Ag6 Ag7 73.1(5) 2_655 .
O12 Ag6 Ag7 88.7(10) 17_554 .
Ag6A Ag6 Ag5 155(2) . .
C16 Ag6 Ag5 44.9(5) 2_655 .
O2W Ag6 Ag5 151.3(6) . .
O11 Ag6 Ag5 76.6(8) . .
C15 Ag6 Ag5 65.0(4) 2_655 .
O12 Ag6 Ag5 96.9(6) 17_554 .
Ag7 Ag6 Ag5 57.65(9) . .
C16 Ag7 O1W 163.6(8) 2_655 .
C16 Ag7 O7 108.5(7) 2_655 .
O1W Ag7 O7 85.3(9) . .
C16 Ag7 O12 111.4(10) 2_655 .
O1W Ag7 O12 73.3(10) . .
O7 Ag7 O12 100.7(12) . .
C16 Ag7 Ag8 50.0(5) 2_655 .
O1W Ag7 Ag8 116.2(6) . .
O7 Ag7 Ag8 117.2(4) . .
O12 Ag7 Ag8 141.0(11) . .
C16 Ag7 Ag6 51.9(5) 2_655 .
O1W Ag7 Ag6 139.2(6) . .
O7 Ag7 Ag6 90.7(5) . .
O12 Ag7 Ag6 67.6(8) . .
Ag8 Ag7 Ag6 101.70(9) . .
C16 Ag7 Ag5 48.9(5) 2_655 .
O1W Ag7 Ag5 119.5(7) . .
O7 Ag7 Ag5 153.6(6) . .
O12 Ag7 Ag5 80.1(10) . .
Ag8 Ag7 Ag5 62.13(9) . .
Ag6 Ag7 Ag5 64.95(10) . .
C16 Ag7 Ag6A 56.1(7) 2_655 .
O1W Ag7 Ag6A 138.4(8) . .
O7 Ag7 Ag6A 76.5(9) . .
O12 Ag7 Ag6A 73.9(11) . .
Ag8 Ag7 Ag6A 105.3(5) . .
Ag6 Ag7 Ag6A 14.5(7) . .
Ag5 Ag7 Ag6A 78.4(7) . .
C16 Ag8 C8 127.0(6) 2_655 3_765
C16 Ag8 O10 127.9(6) 2_655 .
C8 Ag8 O10 105.1(5) 3_765 .
C16 Ag8 Ag7 48.6(5) 2_655 .
C8 Ag8 Ag7 175.4(4) 3_765 .
O10 Ag8 Ag7 79.3(4) . .
C16 Ag8 Ag5 47.9(5) 2_655 .
C8 Ag8 Ag5 118.5(4) 3_765 .
O10 Ag8 Ag5 109.7(4) . .
Ag7 Ag8 Ag5 60.49(8) . .
C16 Ag8 Ag9 156.0(5) 2_655 .
C8 Ag8 Ag9 42.5(3) 3_765 .
O10 Ag8 Ag9 68.0(4) . .
Ag7 Ag8 Ag9 140.46(11) . .
Ag5 Ag8 Ag9 151.45(12) . .
C8 Ag9 C8 155.5(5) 3_765 .
C8 Ag9 C7 174.0(5) 3_765 .
C8 Ag9 C7 26.4(4) . .
C8 Ag9 Ag9 109.5(5) 3_765 2_645
C8 Ag9 Ag9 46.1(4) . 2_645
C7 Ag9 Ag9 72.2(3) . 2_645
C8 Ag9 Ag9 49.5(5) 3_765 3_765
C8 Ag9 Ag9 106.1(4) . 3_765
C7 Ag9 Ag9 132.0(3) . 3_765
Ag9 Ag9 Ag9 60.0 2_645 3_765
C8 Ag9 Ag8 47.4(4) 3_765 .
C8 Ag9 Ag8 135.2(4) . .
C7 Ag9 Ag8 137.7(3) . .
Ag9 Ag9 Ag8 113.82(6) 2_645 .
Ag9 Ag9 Ag8 72.27(7) 3_765 .
C8 Ag9 Ag9 60.7(4) 3_765 20_665
C8 Ag9 Ag9 110.8(4) . 20_665
C7 Ag9 Ag9 113.9(3) . 20_665
Ag9 Ag9 Ag9 89.995(1) 2_645 20_665
Ag9 Ag9 Ag9 63.90(3) 3_765 20_665
Ag8 Ag9 Ag9 108.00(6) . 20_665
C8 Ag9 Ag9 112.0(4) 3_765 21_545
C8 Ag9 Ag9 60.1(4) . 21_545
C7 Ag9 Ag9 63.2(3) . 21_545
Ag9 Ag9 Ag9 63.90(3) 2_645 21_545
Ag9 Ag9 Ag9 90.0 3_765 21_545
Ag8 Ag9 Ag9 158.77(7) . 21_545
Ag9 Ag9 Ag9 52.18(5) 20_665 21_545
Ag3A Ag4A Ag4 161.9(13) . .
Ag3A Ag4A O14 54.7(17) . 17_554
Ag4 Ag4A O14 141.0(18) . 17_554
Ag3A Ag4A C24 78.1(12) . 21_655
Ag4 Ag4A C24 84.8(9) . 21_655
O14 Ag4A C24 116.3(16) 17_554 21_655
Ag3A Ag4A Ag3 16.4(9) . .
Ag4 Ag4A Ag3 146.1(9) . .
O14 Ag4A Ag3 66.4(16) 17_554 .
C24 Ag4A Ag3 61.7(7) 21_655 .
Ag3A Ag4A C23 78.9(12) . 21_655
Ag4 Ag4A C23 83.3(8) . 21_655
O14 Ag4A C23 131.7(19) 17_554 21_655
C24 Ag4A C23 30.3(5) 21_655 21_655
Ag3 Ag4A C23 65.5(7) . 21_655
Ag3A Ag4A O2 88.1(16) . .
Ag4 Ag4A O2 97.5(11) . .
O14 Ag4A O2 94.7(13) 17_554 .
C24 Ag4A O2 126.6(9) 21_655 .
Ag3 Ag4A O2 98.8(11) . .
C23 Ag4A O2 96.7(8) 21_655 .
Ag3A Ag4A O14A 139.0(15) . .
Ag4 Ag4A O14A 54.6(11) . .
O14 Ag4A O14A 86.5(16) 17_554 .
C24 Ag4A O14A 113.8(12) 21_655 .
Ag3 Ag4A O14A 141.8(10) . .
C23 Ag4A O14A 131.6(14) 21_655 .
O2 Ag4A O14A 110.2(11) . .
Ag3A Ag4A Ag1 90.1(12) . .
Ag4 Ag4A Ag1 82.8(8) . .
O14 Ag4A Ag1 88.3(11) 17_554 .
C24 Ag4A Ag1 48.1(5) 21_655 .
Ag3 Ag4A Ag1 78.4(5) . .
C23 Ag4A Ag1 78.1(5) 21_655 .
O2 Ag4A Ag1 174.8(8) . .
O14A Ag4A Ag1 74.2(8) . .
N1 C1 C2 121.2(13) . .
N1 C1 C6 123.1(13) . .
C2 C1 C6 115.7(13) . .
C3 C2 C1 123.5(14) . .
C2 C3 C4 120.7(15) . .
C3 C4 C5 117.7(14) . .
C3 C4 C7 116.3(15) . .
C5 C4 C7 125.8(14) . .
C6 C5 C4 122.1(14) . .
C5 C6 C1 120.2(14) . .
C8 C7 C4 172.6(18) . .
C8 C7 Ag9 55.3(10) . .
C4 C7 Ag9 132.0(11) . .
C7 C8 Ag9 170.4(14) . 2_645
C7 C8 Ag9 98.4(12) . .
Ag9 C8 Ag9 84.4(5) 2_645 .
C7 C8 Ag8 98.1(11) . 2_645
Ag9 C8 Ag8 90.1(5) 2_645 2_645
Ag9 C8 Ag8 103.9(6) . 2_645
C10 C9 C14 118.4(15) . .
C10 C9 N1 121.4(13) . .
C14 C9 N1 120.2(15) . .
C11 C10 C9 122.3(14) . .
C10 C11 C12 120.4(15) . .
C13 C12 C11 116.4(14) . .
C13 C12 C15 124.0(15) . .
C11 C12 C15 118.6(16) . .
C14 C13 C12 123.1(15) . .
C13 C14 C9 118.8(17) . .
C16 C15 C12 169(2) . .
C16 C15 Ag6 67.6(13) . 3_665
C12 C15 Ag6 123.8(13) . 3_665
C16 C15 Ag6A 80.0(14) . 3_665
C12 C15 Ag6A 110.9(14) . 3_665
Ag6 C15 Ag6A 18.7(8) 3_665 3_665
C15 C16 Ag7 146.9(17) . 3_665
C15 C16 Ag8 114.7(14) . 3_665
Ag7 C16 Ag8 81.4(8) 3_665 3_665
C15 C16 Ag5 124.2(17) . 3_665
Ag7 C16 Ag5 84.2(6) 3_665 3_665
Ag8 C16 Ag5 84.8(7) 3_665 3_665
C15 C16 Ag6 83.3(14) . 3_665
Ag7 C16 Ag6 81.3(6) 3_665 3_665
Ag8 C16 Ag6 161.7(9) 3_665 3_665
Ag5 C16 Ag6 87.4(7) 3_665 3_665
C18 C17 N1 119.2(13) . .
C18 C17 C20 118.8(13) . .
N1 C17 C20 122.0(14) . .
C17 C18 C19 120.7(15) . .
C18 C19 C22 119.1(16) . .
C21 C20 C17 120.9(15) . .
C20 C21 C22 120.3(15) . .
C19 C22 C21 119.9(15) . .
C19 C22 C23 121.1(16) . .
C21 C22 C23 118.9(15) . .
C24 C23 C22 173.8(17) . .
C24 C23 Ag4A 61.0(11) . 20_565
C22 C23 Ag4A 124.8(11) . 20_565
C24 C23 Ag3A 63.4(12) . 20_565
C22 C23 Ag3A 122.5(12) . 20_565
Ag4A C23 Ag3A 32.4(9) 20_565 20_565
C24 C23 Ag3 63.1(11) . 20_565
C22 C23 Ag3 121.2(12) . 20_565
Ag4A C23 Ag3 56.3(7) 20_565 20_565
Ag3A C23 Ag3 24.8(8) 20_565 20_565
C24 C23 Ag4 66.3(11) . 20_565
C22 C23 Ag4 117.2(11) . 20_565
Ag4A C23 Ag4 32.0(7) 20_565 20_565
Ag3A C23 Ag4 64.4(8) 20_565 20_565
Ag3 C23 Ag4 87.6(4) 20_565 20_565
C23 C24 Ag4A 88.8(13) . 20_565
C23 C24 Ag1 168.0(15) . 20_565
Ag4A C24 Ag1 83.8(7) 20_565 20_565
C23 C24 Ag3A 88.0(13) . 20_565
Ag4A C24 Ag3A 36.7(10) 20_565 20_565
Ag1 C24 Ag3A 91.6(7) 20_565 20_565
C23 C24 Ag3 88.8(12) . 20_565
Ag4A C24 Ag3 64.5(9) 20_565 20_565
Ag1 C24 Ag3 96.4(6) 20_565 20_565
Ag3A C24 Ag3 27.8(8) 20_565 20_565
C23 C24 Ag2 105.1(12) . 19_755
Ag4A C24 Ag2 162.8(10) 20_565 19_755
Ag1 C24 Ag2 80.8(5) 20_565 19_755
Ag3A C24 Ag2 151.0(12) 20_565 19_755
Ag3 C24 Ag2 124.8(7) 20_565 19_755
C23 C24 Ag4 86.5(12) . 20_565
Ag4A C24 Ag4 35.4(8) 20_565 20_565
Ag1 C24 Ag4 82.0(5) 20_565 20_565
Ag3A C24 Ag4 72.0(10) 20_565 20_565
Ag3 C24 Ag4 99.8(7) 20_565 20_565
Ag2 C24 Ag4 133.4(8) 19_755 20_565
C17 N1 C1 120.7(13) . .
C17 N1 C9 118.6(12) . .
C1 N1 C9 120.5(11) . .
O3 N2 O2 119(3) . .
O3 N2 O1 117(3) . .
O2 N2 O1 124(3) . .
O4A N3 O6 112(4) . .
O4A N3 O5 133(4) . .
O6 N3 O5 114(3) . .
O4A N3 O4 38(2) . .
O6 N3 O4 131(3) . .
O5 N3 O4 109(3) . .
N2 O1 Ag4 102.9(18) . .
N2 O2 Ag5 122.0(16) . .
N2 O2 Ag4A 106.3(19) . .
Ag5 O2 Ag4A 110.0(10) . .
O4A O4 N3 57(3) . .
N3 O5 Ag3A 138(2) . .
N3 O5 Ag5 118.7(18) . .
Ag3A O5 Ag5 101.1(10) . .
N3 O5 Ag3 113.7(19) . .
Ag3A O5 Ag3 27.0(8) . .
Ag5 O5 Ag3 127.4(8) . .
O13 O11 N6 62.6(15) 17_554 .
O13 O11 O12 119(2) 17_554 17_554
N6 O11 O12 59.2(19) . 17_554
O13 O11 Ag6 97(4) 17_554 .
N6 O11 Ag6 106.8(16) . .
O12 O11 Ag6 83(3) 17_554 .
O12A N6 O13 126(3) . .
O12A N6 O13 126(3) . 17_554
O13 N6 O13 108(5) . 17_554
O12A N6 O12 51(2) . .
O13 N6 O12 112(2) . .
O13 N6 O12 112(4) 17_554 .
O12A N6 O12 51(2) . 17_554
O13 N6 O12 112(4) . 17_554
O13 N6 O12 112(2) 17_554 17_554
O12 N6 O12 102(4) . 17_554
O12A N6 O11 101.2(18) . 17_554
O13 N6 O11 53.0(19) . 17_554
O13 N6 O11 111.9(17) 17_554 17_554
O12 N6 O11 61(3) . 17_554
O12 N6 O11 136(3) 17_554 17_554
O12A N6 O11 101.2(18) . .
O13 N6 O11 111.9(17) . .
O13 N6 O11 53.0(19) 17_554 .
O12 N6 O11 136(3) . .
O12 N6 O11 61(3) 17_554 .
O11 N6 O11 158(4) 17_554 .
O11 O13 N6 64.3(15) 17_554 .
O14A O14 N7 69(2) . .
O14A O14 Ag3A 101(3) . 17_554
N7 O14 Ag3A 131(3) . 17_554
O14A O14 Ag4A 124(3) . 17_554
N7 O14 Ag4A 163(3) . 17_554
Ag3A O14 Ag4A 42.9(13) 17_554 17_554
O14A O14 Ag3 79(3) . 17_554
N7 O14 Ag3 115(2) . 17_554
Ag3A O14 Ag3 23.1(15) 17_554 17_554
Ag4A O14 Ag3 63.5(12) 17_554 17_554
Ag6A O2W Ag6 19.6(12) . .
N4 O7 Ag3 105.9(16) . 2_645
N4 O7 Ag7 115.9(17) . .
Ag3 O7 Ag7 133.0(9) 2_645 .
N4 O8 Ag6A 136(2) . .
O8 N4 O9 120(4) . .
O8 N4 O7 128(3) . .
O9 N4 O7 112(3) . .
O10 N5 O10 119.99(9) 2_645 3_765
O10 N5 O10 119.99(9) 2_645 .
O10 N5 O10 120.00(9) 3_765 .
N5 O10 Ag8 103.5(11) . .
N4 O9 Ag4 109(3) . 3_775
O15 N7 O14 117.7(19) . .
O15 N7 O16 120.2(19) . .
O14 N7 O16 122(2) . .
O15 N7 O14A 64.9(19) . .
O14 N7 O14A 55(2) . .
O16 N7 O14A 165(2) . .
O15 N7 Ag3A 120.9(18) . 17_554
O14 N7 Ag3A 29(2) . 17_554
O16 N7 Ag3A 111.2(15) . 17_554
O14A N7 Ag3A 58.2(16) . 17_554
N7 O16 Ag5 123.9(15) . 17_554
N7 O15 O14A 63.1(18) . .
N7 O15 Ag4 110.8(17) . .
O14A O15 Ag4 57.1(16) . .
O12A O12 N6 58(3) . .
O12A O12 O11 105(3) . 17_554
N6 O12 O11 59.5(15) . 17_554
O12A O12 Ag6 85(3) . 17_554
N6 O12 Ag6 98(2) . 17_554
O11 O12 Ag6 68(2) 17_554 17_554
O12A O12 Ag7 102(3) . .
N6 O12 Ag7 125(3) . .
O11 O12 Ag7 147(3) 17_554 .
Ag6 O12 Ag7 133.5(15) 17_554 .
Ag6 Ag6A O2W 114(3) . .
Ag6 Ag6A O8 125(3) . .
O2W Ag6A O8 108.3(18) . .
Ag6 Ag6A C15 69.3(18) . 2_655
O2W Ag6A C15 124.7(17) . 2_655
O8 Ag6A C15 111.6(17) . 2_655
Ag6 Ag6A Ag7 58(2) . .
O2W Ag6A Ag7 166.7(18) . .
O8 Ag6A Ag7 72.2(13) . .
C15 Ag6A Ag7 65.3(7) 2_655 .
Ag3 Ag3A Ag4A 142.7(19) . .
Ag3 Ag3A O14 120(3) . 17_554
Ag4A Ag3A O14 82.4(17) . 17_554
Ag3 Ag3A O14A 90(2) . 17_554
Ag4A Ag3A O14A 102.8(13) . 17_554
O14 Ag3A O14A 31.7(16) 17_554 17_554
Ag3 Ag3A C24 77.5(12) . 21_655
Ag4A Ag3A C24 65.2(11) . 21_655
O14 Ag3A C24 125.3(15) 17_554 21_655
O14A Ag3A C24 113.6(13) 17_554 21_655
Ag3 Ag3A O5 79.3(13) . .
Ag4A Ag3A O5 130(2) . .
O14 Ag3A O5 98.6(16) 17_554 .
O14A Ag3A O5 103.1(15) 17_554 .
C24 Ag3A O5 136.0(10) 21_655 .
Ag3 Ag3A C23 79.6(11) . 21_655
Ag4A Ag3A C23 68.7(13) . 21_655
O14 Ag3A C23 147.8(19) 17_554 21_655
O14A Ag3A C23 142.1(13) 17_554 21_655
C24 Ag3A C23 28.6(5) 21_655 21_655
O5 Ag3A C23 110.4(10) . 21_655
Ag3 Ag3A N7 107(2) . 17_554
Ag4A Ag3A N7 101.3(12) . 17_554
O14 Ag3A N7 20.4(10) 17_554 17_554
O14A Ag3A N7 31.2(10) 17_554 17_554
C24 Ag3A N7 141.9(10) 21_655 17_554
O5 Ag3A N7 80.8(11) . 17_554
C23 Ag3A N7 168.1(11) 21_655 17_554
Ag3 Ag3A Ag4 134.1(15) . .
Ag4A Ag3A Ag4 9.1(7) . .
O14 Ag3A Ag4 90.6(17) 17_554 .
O14A Ag3A Ag4 108.5(11) 17_554 .
C24 Ag3A Ag4 56.7(8) 21_655 .
O5 Ag3A Ag4 132.2(15) . .
C23 Ag3A Ag4 59.7(8) 21_655 .
N7 Ag3A Ag4 110.0(9) 17_554 .
Ag3 Ag3A Ag1 87.8(12) . .
Ag4A Ag3A Ag1 63.7(9) . .
O14 Ag3A Ag1 84.7(13) 17_554 .
O14A Ag3A Ag1 72.9(10) 17_554 .
C24 Ag3A Ag1 42.2(5) 21_655 .
O5 Ag3A Ag1 166.5(16) . .
C23 Ag3A Ag1 70.3(6) 21_655 .
N7 Ag3A Ag1 99.7(7) 17_554 .
Ag4 Ag3A Ag1 60.4(4) . .
O4 O4A N3 85(4) . .
O12 O12A O12 142(6) . 17_554
O12 O12A N6 71(3) . .
O12 O12A N6 71(3) 17_554 .
O12 O12A O11 42(3) . 17_554
O12 O12A O11 105(4) 17_554 17_554
N6 O12A O11 42.1(13) . 17_554
O14 O14A N7 55.7(18) . .
O14 O14A O15 106(3) . .
N7 O14A O15 52.0(14) . .
O14 O14A Ag4 127(3) . .
N7 O14A Ag4 129.3(19) . .
O15 O14A Ag4 90.0(18) . .
O14 O14A Ag3A 48(2) . 17_554
N7 O14A Ag3A 90.5(19) . 17_554
O15 O14A Ag3A 139(2) . 17_554
Ag4 O14A Ag3A 130.0(16) . 17_554
O14 O14A Ag3 73(3) . 17_554
N7 O14A Ag3 105.1(18) . 17_554
O15 O14A Ag3 138(2) . 17_554
Ag4 O14A Ag3 124.7(14) . 17_554
Ag3A O14A Ag3 26.4(9) 17_554 17_554
O14 O14A Ag4A 94(3) . .
N7 O14A Ag4A 111.8(19) . .
O15 O14A Ag4A 98.1(19) . .
Ag4 O14A Ag4A 33.0(6) . .
Ag3A O14A Ag4A 112.0(15) 17_554 .
Ag3 O14A Ag4A 123.5(13) 17_554 .

loop_
_geom_bond_atom_site_label_1
_geom_bond_atom_site_label_2
_geom_bond_distance
_geom_bond_site_symmetry_2
Ag1 C24 2.088(13) 21_655
Ag1 C24 2.089(13) 34_655
Ag1 Ag4A 2.788(15) 17_554
Ag1 Ag4A 2.788(15) .
Ag1 Ag2 2.905(2) 16_634
Ag1 Ag2 2.905(2) .
Ag1 Ag4 2.958(2) 17_554
Ag1 Ag4 2.958(2) .
Ag1 Ag3A 3.110(19) 17_554
Ag1 Ag3A 3.110(19) .
Ag1 Ag3 3.255(3) .
Ag1 Ag3 3.255(3) 17_554
Ag2 C24 2.382(18) 20_765
Ag2 C24 2.382(18) 21_655
Ag2 C24 2.382(18) 19_755
Ag2 Ag1 2.905(2) 3_875
Ag2 Ag1 2.905(2) 2_745
Ag3 Ag3A 1.09(3) .
Ag3 C24 2.274(18) 21_655
Ag3 Ag4A 2.33(3) .
Ag3 O5 2.350(15) .
Ag3 O14 2.39(4) 17_554
Ag3 O7 2.40(2) 3_765
Ag3 O14A 2.45(3) 17_554
Ag3 C23 2.551(17) 21_655
Ag4 Ag4A 1.40(3) .
Ag4 O14A 2.09(3) .
Ag4 C24 2.404(17) 21_655
Ag4 O1 2.434(19) .
Ag4 O9 2.47(3) 2_755
Ag4 O15 2.49(3) .
Ag4 C23 2.621(17) 21_655
Ag4 Ag3A 2.74(3) .
Ag5 C16 2.229(19) 2_655
Ag5 O5 2.303(16) .
Ag5 O2 2.39(2) .
Ag5 O16 2.50(2) 17_554
Ag5 Ag7 2.945(3) .
Ag5 Ag8 2.991(4) .
Ag5 Ag6 3.158(4) .
Ag6 Ag6A 0.86(3) .
Ag6 C16 2.34(2) 2_655
Ag6 O2W 2.35(2) .
Ag6 O11 2.36(2) .
Ag6 C15 2.513(19) 2_655
Ag6 O12 2.53(5) 17_554
Ag6 Ag7 2.937(4) .
Ag7 C16 2.16(2) 2_655
Ag7 O1W 2.270(18) .
Ag7 O7 2.45(2) .
Ag7 O12 2.70(4) .
Ag7 Ag8 2.850(3) .
Ag7 Ag6A 3.29(3) .
Ag8 C16 2.21(2) 2_655
Ag8 C8 2.315(15) 3_765
Ag8 O10 2.497(19) .
Ag8 Ag9 3.145(3) .
Ag9 C8 2.124(14) 3_765
Ag9 C8 2.239(17) .
Ag9 C7 2.696(15) .
Ag9 Ag9 2.932(2) 2_645
Ag9 Ag9 2.932(2) 3_765
Ag9 Ag9 3.334(3) 20_665
Ag9 Ag9 3.334(3) 21_545
Ag4A Ag3A 1.37(4) .
Ag4A O14 2.00(3) 17_554
Ag4A C24 2.09(2) 21_655
Ag4A C23 2.38(2) 21_655
Ag4A O2 2.42(2) .
Ag4A O14A 2.56(4) .
C1 N1 1.390(18) .
C1 C2 1.42(2) .
C1 C6 1.43(2) .
C2 C3 1.34(2) .
C3 C4 1.40(2) .
C4 C5 1.41(2) .
C4 C7 1.42(2) .
C5 C6 1.37(2) .
C7 C8 1.211(15) .
C8 Ag9 2.124(14) 2_645
C8 Ag8 2.315(15) 2_645
C9 C10 1.37(2) .
C9 C14 1.40(2) .
C9 N1 1.46(2) .
C10 C11 1.35(2) .
C11 C12 1.42(2) .
C12 C13 1.37(3) .
C12 C15 1.42(2) .
C13 C14 1.37(3) .
C15 C16 1.231(17) .
C15 Ag6 2.513(19) 3_665
C15 Ag6A 2.68(3) 3_665
C16 Ag7 2.163(19) 3_665
C16 Ag8 2.21(2) 3_665
C16 Ag5 2.230(19) 3_665
C16 Ag6 2.34(2) 3_665
C17 C18 1.38(2) .
C17 N1 1.389(18) .
C17 C20 1.42(2) .
C18 C19 1.40(2) .
C19 C22 1.40(2) .
C20 C21 1.35(2) .
C21 C22 1.40(2) .
C22 C23 1.46(2) .
C23 C24 1.202(15) .
C23 Ag4A 2.38(2) 20_565
C23 Ag3A 2.51(3) 20_565
C23 Ag3 2.551(17) 20_565
C23 Ag4 2.621(17) 20_565
C24 Ag4A 2.09(2) 20_565
C24 Ag1 2.089(13) 20_565
C24 Ag3A 2.25(3) 20_565
C24 Ag3 2.274(18) 20_565
C24 Ag2 2.382(18) 19_755
C24 Ag4 2.404(17) 20_565
N2 O3 1.25(3) .
N2 O2 1.26(3) .
N2 O1 1.29(3) .
N3 O4A 1.17(4) .
N3 O6 1.25(4) .
N3 O5 1.33(3) .
N3 O4 1.40(4) .
O4 O4A 0.87(4) .
O5 Ag3A 2.30(3) .
O11 O13 1.09(4) 17_554
O11 N6 1.231(14) .
O11 O12 1.25(5) 17_554
N6 O12A 1.10(5) .
N6 O13 1.212(17) .
N6 O13 1.212(17) 17_554
N6 O12 1.23(2) .
N6 O12 1.227(19) 17_554
N6 O11 1.230(14) 17_554
O13 O11 1.09(4) 17_554
O14 O14A 1.17(4) .
O14 N7 1.180(17) .
O14 Ag3A 1.65(4) 17_554
O14 Ag4A 2.00(3) 17_554
O14 Ag3 2.39(4) 17_554
O2W Ag6A 1.85(4) .
O7 N4 1.27(3) .
O7 Ag3 2.40(2) 2_645
O8 N4 1.14(3) .
O8 Ag6A 2.12(5) .
N4 O9 1.16(3) .
N5 O10 1.282(16) 2_645
N5 O10 1.282(16) 3_765
N5 O10 1.282(16) .
O9 Ag4 2.47(3) 3_775
N7 O15 1.179(16) .
N7 O16 1.195(16) .
N7 O14A 1.33(4) .
N7 Ag3A 2.57(3) 17_554
O16 Ag5 2.50(2) 17_554
O15 O14A 1.36(4) .
O12 O12A 1.01(5) .
O12 O11 1.25(5) 17_554
O12 Ag6 2.53(5) 17_554
Ag6A C15 2.68(3) 2_655
Ag3A O14 1.65(4) 17_554
Ag3A O14A 2.19(4) 17_554
Ag3A C24 2.25(3) 21_655
Ag3A C23 2.51(3) 21_655
Ag3A N7 2.57(3) 17_554
O12A O12 1.01(5) 17_554
O12A O11 1.80(4) 17_554
O14A Ag3A 2.19(4) 17_554
O14A Ag3 2.45(3) 17_554
